data_1538441
loop_
_publ_author_name
'Ono, S.'
'Calvert, L.D.'
'Despault, J.G.'
'Taylor, J.B.'

_publ_section_title
;
 Rare-earth arsenides
;
_journal_name_full 'Journal of the Less-Common Metals'
_journal_page_first 51
_journal_page_last 59
_journal_volume 22
_journal_year 1970
_chemical_formula_sum 'As3 Yb4.7'
_chemical_name_systematic 'Yb4.7 As3'
_space_group_IT_number 193
_symmetry_space_group_name_Hall '-P 6c 2'
_symmetry_space_group_name_H-M 'P 63/m c m'
_cell_angle_alpha 90
_cell_angle_beta 90
_cell_angle_gamma 120
_cell_formula_units_Z 2
_cell_length_a 8.48
_cell_length_b 8.48
_cell_length_c 6.671
_cell_volume 415.445
_citation_journal_id_ASTM JCOMAH
_cod_data_source_file Ono_JCOMAH_1970_715.cif
_cod_data_source_block As3Yb4.7
_cod_original_cell_volume 415.4447
_cod_database_code 1538441

loop_
_symmetry_equiv_pos_as_xyz
x,y,z
x-y,x,z+1/2
-y,x-y,z
-x,-y,z+1/2
-x+y,-x,z
y,-x+y,z+1/2
-y,-x,-z
x-y,-y,-z+1/2
x,x-y,-z
y,x,-z+1/2
-x+y,y,-z
-x,-x+y,-z+1/2
-x,-y,-z
-x+y,-x,-z-1/2
y,-x+y,-z
x,y,-z-1/2
x-y,x,-z
-y,x-y,-z-1/2
y,x,z
-x+y,y,z-1/2
-x,-x+y,z
-y,-x,z-1/2
x-y,-y,z
x,x-y,z-1/2

loop_
_atom_site_label
_atom_site_type_symbol
_atom_site_fract_x
_atom_site_fract_y
_atom_site_fract_z
_atom_site_occupancy
_atom_site_U_iso_or_equiv
Yb1 Yb 0.3333 0.6667 0 0.85 0.0
Yb2 Yb 0.2516 0 0.25 1 0.0
As1 As 0.6115 0 0.25 1 0.0
